data_4067751
loop_
_publ_author_name
'Pawley, Rebekah J.'
'Moxham, Gemma L.'
'Dallanegra, Romaeo'
'Chaplin, Adrian B.'
'Brayshaw, Simon K.'
'Weller, Andrew S.'
'Willis, Michael C.'

_publ_section_title
;
 Controlling Selectivity in Intermolecular Alkene or Aldehyde
 Hydroacylation Reactions Catalyzed by {Rh(L2)}+Fragments
;
_journal_issue 7
_journal_name_full Organometallics
_journal_page_first 1717
_journal_paper_doi 10.1021/om9011104
_journal_volume 29
_journal_year 2010
_chemical_formula_moiety 'C32 H12 B F24, C30 H33 N O P2 Rh'
_chemical_formula_sum 'C62 H45 B F24 N O P2 Rh'
_chemical_formula_weight 1451.65
_chemical_melting_point ?
_space_group_IT_number 2
_symmetry_cell_setting triclinic
_symmetry_space_group_name_Hall '-P 1'
_symmetry_space_group_name_H-M 'P -1'
_atom_sites_solution_hydrogens geom
_atom_sites_solution_primary direct
_atom_sites_solution_secondary difmap
_audit_creation_method SHELXL-97
_cell_angle_alpha 107.5945(4)
_cell_angle_beta 98.7135(4)
_cell_angle_gamma 99.3630(6)
_cell_formula_units_Z 2
_cell_length_a 12.99920(10)
_cell_length_b 15.16770(10)
_cell_length_c 18.2568(2)
_cell_measurement_reflns_used 14666
_cell_measurement_temperature 200(2)
_cell_measurement_theta_max 27.485
_cell_measurement_theta_min 5.097
_cell_volume 3307.59(5)
_computing_cell_refinement 'Denzo/Scalepack (Otwinowski & Minor 1997)'
_computing_data_collection 'Collect (Nonius BV, 1997-2000)'
_computing_data_reduction 'Denzo/Scalepack (Otwinowski & Minor 1997)'
_computing_molecular_graphics 'CrystalMaker (CrystalMaker Software Ltd)'
_computing_publication_material 'Bruker SHELXTL'
_computing_structure_refinement 'SHELXL-97 (Sheldrick, 2008)'
_computing_structure_solution 'SIR2004 (Burla et al., 2005)'
_diffrn_ambient_temperature 200(2)
_diffrn_detector_area_resol_mean 9
_diffrn_measured_fraction_theta_full 0.992
_diffrn_measured_fraction_theta_max 0.992
_diffrn_measurement_device '95mm CCD camera on \k-goniostat'
_diffrn_measurement_device_type KappaCCD
_diffrn_measurement_method CCD
_diffrn_radiation_monochromator 'horizonally mounted graphite crystal'
_diffrn_radiation_source 'fine-focus sealed tube'
_diffrn_radiation_type MoK\a
_diffrn_radiation_wavelength 0.71073
_diffrn_reflns_av_R_equivalents 0.0200
_diffrn_reflns_av_sigmaI/netI 0.0327
_diffrn_reflns_limit_h_max 16
_diffrn_reflns_limit_h_min -16
_diffrn_reflns_limit_k_max 18
_diffrn_reflns_limit_k_min -18
_diffrn_reflns_limit_l_max 22
_diffrn_reflns_limit_l_min -22
_diffrn_reflns_number 24923
_diffrn_reflns_theta_full 26.37
_diffrn_reflns_theta_max 26.37
_diffrn_reflns_theta_min 5.12
_exptl_absorpt_coefficient_mu 0.414
_exptl_absorpt_correction_T_max 1.0
_exptl_absorpt_correction_T_min 0.93
_exptl_absorpt_correction_type multi-scan
_exptl_absorpt_process_details 'Denzo/Scalepack (Otwinowski & Minor 1997)'
_exptl_crystal_colour colourless
_exptl_crystal_density_diffrn 1.458
_exptl_crystal_density_meas ?
_exptl_crystal_density_method 'not measured'
_exptl_crystal_description block
_exptl_crystal_F_000 1456
_exptl_crystal_size_max 0.32
_exptl_crystal_size_mid 0.26
_exptl_crystal_size_min 0.12
_platon_squeeze_details ' '
_refine_diff_density_max 0.860
_refine_diff_density_min -0.666
_refine_diff_density_rms 0.067
_refine_ls_extinction_method none
_refine_ls_goodness_of_fit_ref 1.040
_refine_ls_hydrogen_treatment mixed
_refine_ls_matrix_type full
_refine_ls_number_parameters 1017
_refine_ls_number_reflns 13396
_refine_ls_number_restraints 979
_refine_ls_restrained_S_all 1.364
_refine_ls_R_factor_all 0.0593
_refine_ls_R_factor_gt 0.0500
_refine_ls_shift/su_max 0.007
_refine_ls_shift/su_mean 0.000
_refine_ls_structure_factor_coef Fsqd
_refine_ls_weighting_details 'calc w=1/[\s^2^(Fo^2^)+(0.0813P)^2^+2.4641P] where P=(Fo^2^+2Fc^2^)/3'
_refine_ls_weighting_scheme calc
_refine_ls_wR_factor_gt 0.1343
_refine_ls_wR_factor_ref 0.1413
_reflns_number_gt 11354
_reflns_number_total 13396
_reflns_threshold_expression >2sigma(I)
_cod_data_source_file om9011104_si_002.cif
_cod_data_source_block 9
_cod_depositor_comments
;
The following automatic conversions were performed:

'_chemical_melting_point' value 'not measured' was changed to '?' -
the value is undefined or not given.

'_symmetry_cell_setting' value
'Triclinic' changed to 'triclinic' according to
/home/saulius/struct/CIF-dictionaries/cif_core.dic dictionary named
'cif_core.dic' version 2.4.1 from 2010-06-29.

Automatic conversion script
Id: cif_fix_values 1715 2011-07-08 13:25:40Z adriana 

The following automatic conversions were performed:

'_exptl_crystal_density_meas' value 'not measured' was changed to '?'
- the value is perceived as not measured.

Automatic conversion script
Id: cif_fix_values 3008 2015-01-20 13:52:24Z robertas 
;
_cod_original_sg_symbol_H-M P-1
_cod_database_code 4067751

loop_
_symmetry_equiv_pos_as_xyz
'x, y, z'
'-x, -y, -z'

loop_
_atom_site_label
_atom_site_type_symbol
_atom_site_fract_x
_atom_site_fract_y
_atom_site_fract_z
_atom_site_U_iso_or_equiv
_atom_site_adp_type
_atom_site_occupancy
_atom_site_symmetry_multiplicity
_atom_site_calc_flag
_atom_site_refinement_flags
_atom_site_disorder_assembly
_atom_site_disorder_group
Rh1 Rh 0.93202(2) 1.01318(2) 0.168396(16) 0.03666(12) Uani 1 1 d . A .
H0A H 0.906(3) 0.969(3) 0.078(2) 0.044 Uiso 1 1 d . . .
H0B H 0.922(3) 1.109(3) 0.154(2) 0.044 Uiso 1 1 d . . .
P1 P 1.11109(8) 1.06289(7) 0.18256(6) 0.0399(2) Uani 1 1 d D . .
P2 P 0.75970(8) 0.99747(7) 0.18287(6) 0.0392(2) Uani 1 1 d . . .
O1 O 0.9693(2) 1.07891(19) 0.29916(15) 0.0435(6) Uani 1 1 d . . .
N1 N 0.9451(3) 0.8791(3) 0.1795(2) 0.0514(8) Uani 1 1 d . . .
C1 C 0.9530(5) 0.8075(4) 0.1830(3) 0.0735(14) Uani 1 1 d . A .
C2 C 0.9662(10) 0.7155(5) 0.1906(6) 0.145(4) Uani 1 1 d . . .
H2A H 1.0287 0.6988 0.1706 0.217 Uiso 1 1 calc R A .
H2B H 0.9024 0.6663 0.1603 0.217 Uiso 1 1 calc R . .
H2C H 0.9761 0.7203 0.2461 0.217 Uiso 1 1 calc R . .
C3 C 1.1520(3) 1.1025(3) 0.2906(2) 0.0513(10) Uani 1 1 d . A .
H3A H 1.1602 1.0475 0.3076 0.062 Uiso 1 1 calc R . .
H3B H 1.2217 1.1483 0.3081 0.062 Uiso 1 1 calc R . .
C4 C 1.0693(3) 1.1489(3) 0.3281(2) 0.0505(10) Uani 1 1 d . A .
H4A H 1.0900 1.1685 0.3862 0.061 Uiso 1 1 calc R . .
H4B H 1.0625 1.2058 0.3134 0.061 Uiso 1 1 calc R . .
C5 C 0.8817(3) 1.1150(3) 0.3280(2) 0.0518(10) Uani 1 1 d . A .
H5A H 0.8729 1.1713 0.3131 0.062 Uiso 1 1 calc R . .
H5B H 0.8954 1.1335 0.3860 0.062 Uiso 1 1 calc R . .
C6 C 0.7823(3) 1.0369(3) 0.2914(2) 0.0494(9) Uani 1 1 d . A .
H6A H 0.7200 1.0601 0.3084 0.059 Uiso 1 1 calc R . .
H6B H 0.7899 0.9825 0.3095 0.059 Uiso 1 1 calc R . .
C7 C 1.1908(3) 0.9781(2) 0.14547(17) 0.0438(8) Uani 0.596(13) 1 d PGDU A 1
C8 C 1.2185(6) 0.9178(4) 0.1855(2) 0.060(2) Uani 0.596(13) 1 d PGU A 1
H8 H 1.1997 0.9232 0.2347 0.072 Uiso 0.596(13) 1 calc PR A 1
C9 C 1.2739(7) 0.8497(4) 0.1536(3) 0.071(2) Uani 0.596(13) 1 d PGU A 1
H9 H 1.2929 0.8085 0.1809 0.085 Uiso 0.596(13) 1 calc PR A 1
C10 C 1.3015(3) 0.8418(3) 0.0816(2) 0.0702(13) Uani 0.596(13) 1 d PGU A 1
H10 H 1.3394 0.7952 0.0597 0.084 Uiso 0.596(13) 1 calc PR A 1
C11 C 1.2737(7) 0.9021(4) 0.0415(3) 0.066(2) Uani 0.596(13) 1 d PGU A 1
H11 H 1.2926 0.8967 -0.0077 0.079 Uiso 0.596(13) 1 calc PR A 1
C12 C 1.2184(7) 0.9702(4) 0.0735(3) 0.0549(19) Uani 0.596(13) 1 d PGU A 1
H12 H 1.1994 1.0114 0.0461 0.066 Uiso 0.596(13) 1 calc PR A 1
C107 C 1.1878(3) 0.9763(2) 0.14415(17) 0.0438(8) Uani 0.404(13) 1 d PGDU A 2
C108 C 1.2577(6) 0.9442(4) 0.19026(15) 0.063(3) Uani 0.404(13) 1 d PGU A 2
H108 H 1.2681 0.9680 0.2459 0.076 Uiso 0.404(13) 1 calc PR A 2
C109 C 1.3124(5) 0.8771(5) 0.1549(2) 0.066(3) Uani 0.404(13) 1 d PGU A 2
H109 H 1.3601 0.8552 0.1864 0.079 Uiso 0.404(13) 1 calc PR A 2
C110 C 1.2971(4) 0.8423(3) 0.0734(2) 0.0702(13) Uani 0.404(13) 1 d PGU A 2
H110 H 1.3345 0.7965 0.0493 0.084 Uiso 0.404(13) 1 calc PR A 2
C111 C 1.2272(7) 0.8744(5) 0.02733(17) 0.074(3) Uani 0.404(13) 1 d PGU A 2
H111 H 1.2168 0.8505 -0.0283 0.089 Uiso 0.404(13) 1 calc PR A 2
C112 C 1.1726(6) 0.9414(5) 0.06268(17) 0.062(3) Uani 0.404(13) 1 d PGU A 2
H112 H 1.1248 0.9634 0.0312 0.074 Uiso 0.404(13) 1 calc PR A 2
C13 C 1.1639(4) 1.1643(3) 0.1556(3) 0.0520(10) Uani 1 1 d . A .
C14 C 1.2685(4) 1.2157(4) 0.1880(4) 0.0698(14) Uani 1 1 d . . .
H14 H 1.3129 1.1971 0.2243 0.084 Uiso 1 1 calc R A .
C15 C 1.3083(6) 1.2927(4) 0.1684(5) 0.091(2) Uani 1 1 d . A .
H15 H 1.3796 1.3276 0.1913 0.109 Uiso 1 1 calc R . .
C16 C 1.2449(6) 1.3190(4) 0.1156(5) 0.095(2) Uani 1 1 d . . .
H16 H 1.2719 1.3734 0.1029 0.114 Uiso 1 1 calc R A .
C17 C 1.1437(6) 1.2684(5) 0.0810(5) 0.093(2) Uani 1 1 d . A .
H17 H 1.1017 1.2861 0.0428 0.112 Uiso 1 1 calc R . .
C18 C 1.1010(5) 1.1907(4) 0.1010(4) 0.0708(14) Uani 1 1 d . . .
H18 H 1.0297 1.1562 0.0776 0.085 Uiso 1 1 calc R A .
C19 C 0.6761(3) 1.0720(3) 0.1539(2) 0.0447(9) Uani 1 1 d . A .
C20 C 0.5683(4) 1.0395(4) 0.1234(4) 0.0744(15) Uani 1 1 d . . .
H20 H 0.5351 0.9761 0.1165 0.089 Uiso 1 1 calc R A .
C21 C 0.5076(5) 1.0994(5) 0.1027(5) 0.094(2) Uani 1 1 d . A .
H21 H 0.4331 1.0767 0.0817 0.113 Uiso 1 1 calc R . .
C22 C 0.5545(5) 1.1903(4) 0.1123(4) 0.0763(16) Uani 1 1 d . . .
H22 H 0.5126 1.2306 0.0978 0.092 Uiso 1 1 calc R A .
C23 C 0.6605(5) 1.2237(4) 0.1425(3) 0.0666(13) Uani 1 1 d . A .
H23 H 0.6928 1.2874 0.1496 0.080 Uiso 1 1 calc R . .
C24 C 0.7218(4) 1.1646(3) 0.1630(3) 0.0568(11) Uani 1 1 d . . .
H24 H 0.7963 1.1881 0.1835 0.068 Uiso 1 1 calc R A .
C25 C 0.6739(3) 0.8797(3) 0.1486(2) 0.0434(8) Uani 1 1 d . A .
C26 C 0.6745(4) 0.8191(3) 0.0750(3) 0.0586(11) Uani 1 1 d . . .
H26 H 0.7204 0.8390 0.0444 0.070 Uiso 1 1 calc R A .
C27 C 0.6079(4) 0.7291(4) 0.0458(3) 0.0714(14) Uani 1 1 d . A .
H27 H 0.6071 0.6879 -0.0053 0.086 Uiso 1 1 calc R . .
C28 C 0.5433(4) 0.6996(3) 0.0908(3) 0.0651(13) Uani 1 1 d . . .
H28 H 0.4979 0.6381 0.0708 0.078 Uiso 1 1 calc R A .
C29 C 0.5441(4) 0.7585(4) 0.1641(4) 0.0670(13) Uani 1 1 d . A .
H29 H 0.4999 0.7373 0.1952 0.080 Uiso 1 1 calc R . .
C30 C 0.6088(4) 0.8489(3) 0.1938(3) 0.0559(10) Uani 1 1 d . . .
H30 H 0.6086 0.8897 0.2448 0.067 Uiso 1 1 calc R A .
B200 B 0.3482(3) 0.6645(3) 0.3403(2) 0.0373(8) Uani 1 1 d . . .
C201 C 0.4657(3) 0.6552(3) 0.3203(2) 0.0382(8) Uani 1 1 d . . .
C202 C 0.4829(3) 0.5827(3) 0.2579(2) 0.0423(8) Uani 1 1 d . . .
H202 H 0.4229 0.5366 0.2233 0.051 Uiso 1 1 calc R . .
C203 C 0.5833(3) 0.5755(3) 0.2445(3) 0.0522(10) Uani 1 1 d D B .
C204 C 0.6734(4) 0.6408(4) 0.2938(3) 0.0599(12) Uani 1 1 d . . .
H204 H 0.7426 0.6364 0.2845 0.072 Uiso 1 1 calc R . .
C205 C 0.6592(3) 0.7120(3) 0.3566(3) 0.0541(10) Uani 1 1 d D C .
C206 C 0.5586(3) 0.7181(3) 0.3705(2) 0.0446(9) Uani 1 1 d . . .
H206 H 0.5520 0.7666 0.4156 0.054 Uiso 1 1 calc R . .
C207 C 0.5958(4) 0.4962(4) 0.1764(4) 0.0760(16) Uani 1 1 d D . .
F1 F 0.5742(8) 0.4126(4) 0.1856(5) 0.116(2) Uani 0.689(10) 1 d PDU B 1
F2 F 0.5221(6) 0.4816(5) 0.1102(3) 0.100(2) Uani 0.689(10) 1 d PDU B 1
F3 F 0.6873(5) 0.5073(6) 0.1574(5) 0.120(3) Uani 0.689(10) 1 d PDU B 1
F101 F 0.6510(13) 0.5287(8) 0.1307(7) 0.097(4) Uani 0.311(10) 1 d PDU B 2
F102 F 0.6597(14) 0.4459(10) 0.2032(7) 0.114(4) Uani 0.311(10) 1 d PDU B 2
F103 F 0.5117(8) 0.4385(10) 0.1336(8) 0.108(5) Uani 0.311(10) 1 d PDU B 2
C208 C 0.7533(4) 0.7858(4) 0.4088(3) 0.0835(18) Uani 1 1 d D . .
F4 F 0.8001(6) 0.8395(5) 0.3755(4) 0.109(3) Uani 0.633(9) 1 d PDU C 1
F5 F 0.8361(4) 0.7407(5) 0.4277(4) 0.101(2) Uani 0.633(9) 1 d PDU C 1
F6 F 0.7410(5) 0.8283(5) 0.4798(3) 0.085(2) Uani 0.633(9) 1 d PDU C 1
F104 F 0.7636(10) 0.8030(8) 0.4841(4) 0.094(4) Uani 0.367(9) 1 d PDU C 2
F105 F 0.7360(8) 0.8776(5) 0.4075(6) 0.088(3) Uani 0.367(9) 1 d PDU C 2
F106 F 0.8422(6) 0.7864(10) 0.3872(8) 0.131(5) Uani 0.367(9) 1 d PDU C 2
C209 C 0.3439(3) 0.6238(3) 0.4136(2) 0.0365(7) Uani 1 1 d . . .
C210 C 0.3412(3) 0.5271(3) 0.3998(2) 0.0392(8) Uani 1 1 d . . .
H210 H 0.3383 0.4873 0.3478 0.047 Uiso 1 1 calc R . .
C211 C 0.3426(3) 0.4876(3) 0.4587(2) 0.0433(8) Uani 1 1 d D D .
C212 C 0.3468(3) 0.5432(3) 0.5356(2) 0.0494(9) Uani 1 1 d . . .
H212 H 0.3472 0.5163 0.5763 0.059 Uiso 1 1 calc R . .
C213 C 0.3503(3) 0.6388(3) 0.5510(2) 0.0483(9) Uani 1 1 d D E .
C214 C 0.3492(3) 0.6782(3) 0.4911(2) 0.0420(8) Uani 1 1 d . . .
H214 H 0.3521 0.7442 0.5037 0.050 Uiso 1 1 calc R . .
C215 C 0.3350(3) 0.3834(3) 0.4394(2) 0.0594(11) Uani 1 1 d D . .
F7 F 0.2375(4) 0.3326(4) 0.4078(8) 0.092(3) Uani 0.64(2) 1 d PDU D 1
F8 F 0.3922(8) 0.3502(4) 0.3839(5) 0.074(2) Uani 0.64(2) 1 d PDU D 1
F9 F 0.3740(10) 0.3588(6) 0.4994(4) 0.091(3) Uani 0.64(2) 1 d PDU D 1
F107 F 0.4066(9) 0.3629(7) 0.4885(7) 0.060(3) Uani 0.36(2) 1 d PDU D 2
F108 F 0.3416(17) 0.3376(7) 0.3679(5) 0.083(4) Uani 0.36(2) 1 d PDU D 2
F109 F 0.2398(7) 0.3416(8) 0.4493(12) 0.086(4) Uani 0.36(2) 1 d PDU D 2
C216 C 0.3542(4) 0.6993(3) 0.6333(3) 0.0680(13) Uani 1 1 d D . .
F10 F 0.2912(8) 0.6583(5) 0.6682(4) 0.112(3) Uani 0.609(8) 1 d PDU E 1
F11 F 0.4495(5) 0.7259(7) 0.6782(4) 0.120(3) Uani 0.609(8) 1 d PDU E 1
F12 F 0.3247(8) 0.7803(5) 0.6383(3) 0.099(2) Uani 0.609(8) 1 d PDU E 1
F110 F 0.4172(11) 0.7817(6) 0.6551(5) 0.104(3) Uani 0.391(8) 1 d PDU E 2
F111 F 0.2598(7) 0.7125(11) 0.6441(6) 0.119(4) Uani 0.391(8) 1 d PDU E 2
F112 F 0.3874(11) 0.6599(7) 0.6853(4) 0.089(3) Uani 0.391(8) 1 d PDU E 2
C217 C 0.2506(3) 0.6011(3) 0.2647(2) 0.0392(8) Uani 1 1 d . . .
C218 C 0.2542(3) 0.6053(3) 0.1895(2) 0.0441(8) Uani 1 1 d . . .
H218 H 0.3142 0.6448 0.1829 0.053 Uiso 1 1 calc R . .
C219 C 0.1733(3) 0.5536(3) 0.1244(2) 0.0500(10) Uani 1 1 d . . .
C220 C 0.0833(3) 0.4972(3) 0.1318(3) 0.0558(11) Uani 1 1 d . . .
H220 H 0.0279 0.4616 0.0872 0.067 Uiso 1 1 calc R . .
C221 C 0.0759(3) 0.4940(3) 0.2058(3) 0.0556(11) Uani 1 1 d . . .
C222 C 0.1588(3) 0.5447(3) 0.2705(2) 0.0480(9) Uani 1 1 d . . .
H222 H 0.1522 0.5405 0.3205 0.058 Uiso 1 1 calc R . .
C223 C 0.1814(4) 0.5589(5) 0.0457(3) 0.0749(16) Uani 1 1 d . . .
F13 F 0.1358(3) 0.4790(3) -0.01241(18) 0.0973(11) Uani 1 1 d U . .
F14 F 0.1264(4) 0.6217(3) 0.0275(2) 0.1090(14) Uani 1 1 d U . .
F15 F 0.2783(3) 0.5903(4) 0.0398(2) 0.1270(17) Uani 1 1 d U . .
C224 C -0.0210(4) 0.4354(6) 0.2168(4) 0.088(2) Uani 1 1 d . . .
F16 F -0.0795(4) 0.3737(4) 0.1499(3) 0.146(2) Uani 1 1 d U . .
F17 F -0.0816(4) 0.4858(5) 0.2501(4) 0.169(2) Uani 1 1 d U . .
F18 F 0.0005(4) 0.3863(4) 0.2617(3) 0.142(2) Uani 1 1 d U . .
C225 C 0.3309(3) 0.7743(3) 0.3634(2) 0.0401(8) Uani 1 1 d . . .
C226 C 0.4017(3) 0.8519(3) 0.3601(2) 0.0421(8) Uani 1 1 d . . .
H226 H 0.4653 0.8424 0.3423 0.051 Uiso 1 1 calc R . .
C227 C 0.3823(3) 0.9430(3) 0.3823(2) 0.0454(9) Uani 1 1 d D F .
C228 C 0.2906(3) 0.9599(3) 0.4063(2) 0.0476(9) Uani 1 1 d . . .
H228 H 0.2781 1.0222 0.4218 0.057 Uiso 1 1 calc R . .
C229 C 0.2166(3) 0.8839(3) 0.4074(2) 0.0484(9) Uani 1 1 d D G .
C230 C 0.2372(3) 0.7933(3) 0.3867(2) 0.0458(9) Uani 1 1 d . . .
H230 H 0.1854 0.7424 0.3885 0.055 Uiso 1 1 calc R . .
C231 C 0.4648(4) 1.0240(3) 0.3809(2) 0.0602(12) Uani 1 1 d D . .
F19 F 0.5663(4) 1.0133(6) 0.4018(7) 0.094(3) Uani 0.512(12) 1 d PDU F 1
F20 F 0.4615(9) 1.0302(8) 0.3111(4) 0.109(3) Uani 0.512(12) 1 d PDU F 1
F21 F 0.4653(8) 1.1059(4) 0.4312(6) 0.095(3) Uani 0.512(12) 1 d PDU F 1
F119 F 0.4222(7) 1.1002(5) 0.3826(8) 0.091(3) Uani 0.488(12) 1 d PDU F 2
F120 F 0.5458(7) 1.0527(8) 0.4396(6) 0.106(3) Uani 0.488(12) 1 d PDU F 2
F121 F 0.5011(7) 1.0059(5) 0.3160(5) 0.076(2) Uani 0.488(12) 1 d PDU F 2
C232 C 0.1145(4) 0.9000(3) 0.4296(3) 0.0684(13) Uani 1 1 d D . .
F22 F 0.0961(6) 0.9837(4) 0.4296(6) 0.081(2) Uani 0.500(7) 1 d PDU G 1
F23 F 0.0988(8) 0.8878(9) 0.4920(5) 0.112(3) Uani 0.500(7) 1 d PDU G 1
F24 F 0.0319(5) 0.8391(6) 0.3716(5) 0.115(3) Uani 0.500(7) 1 d PDU G 1
F122 F 0.0540(5) 0.8269(5) 0.4393(6) 0.091(3) Uani 0.500(7) 1 d PDU G 2
F123 F 0.0557(7) 0.9336(8) 0.3875(6) 0.108(3) Uani 0.500(7) 1 d PDU G 2
F124 F 0.1321(6) 0.9616(7) 0.5057(4) 0.115(3) Uani 0.500(7) 1 d PDU G 2

loop_
_atom_site_aniso_label
_atom_site_aniso_U_11
_atom_site_aniso_U_22
_atom_site_aniso_U_33
_atom_site_aniso_U_23
_atom_site_aniso_U_13
_atom_site_aniso_U_12
Rh1 0.03772(18) 0.04014(18) 0.03291(17) 0.01324(12) 0.00748(11) 0.00890(12)
P1 0.0380(5) 0.0413(5) 0.0411(5) 0.0151(4) 0.0085(4) 0.0084(4)
P2 0.0386(5) 0.0425(5) 0.0393(5) 0.0162(4) 0.0111(4) 0.0090(4)
O1 0.0457(15) 0.0454(15) 0.0352(13) 0.0094(11) 0.0078(11) 0.0074(11)
N1 0.049(2) 0.046(2) 0.057(2) 0.0162(16) 0.0095(16) 0.0084(15)
C1 0.097(4) 0.048(3) 0.072(3) 0.017(2) 0.013(3) 0.017(3)
C2 0.228(12) 0.065(4) 0.150(8) 0.043(5) 0.025(8) 0.057(6)
C3 0.045(2) 0.058(3) 0.042(2) 0.0095(19) 0.0031(17) 0.0083(18)
C4 0.048(2) 0.051(2) 0.041(2) 0.0059(18) 0.0032(17) 0.0038(18)
C5 0.056(2) 0.060(3) 0.037(2) 0.0080(18) 0.0165(18) 0.013(2)
C6 0.051(2) 0.059(2) 0.042(2) 0.0191(19) 0.0181(17) 0.0117(19)
C7 0.0416(18) 0.0452(19) 0.0454(18) 0.0160(15) 0.0082(15) 0.0108(15)
C8 0.067(4) 0.058(4) 0.054(3) 0.020(3) 0.004(3) 0.018(3)
C9 0.078(4) 0.060(4) 0.072(4) 0.022(3) 0.000(4) 0.027(4)
C10 0.072(3) 0.067(3) 0.075(3) 0.017(2) 0.020(2) 0.032(2)
C11 0.076(4) 0.064(4) 0.064(4) 0.021(3) 0.028(3) 0.022(3)
C12 0.060(4) 0.055(4) 0.056(3) 0.022(3) 0.019(3) 0.017(3)
C107 0.0416(18) 0.0452(19) 0.0454(18) 0.0160(15) 0.0082(15) 0.0108(15)
C108 0.059(5) 0.069(5) 0.058(4) 0.016(4) 0.000(4) 0.026(4)
C109 0.066(5) 0.069(5) 0.067(4) 0.021(4) 0.009(4) 0.035(4)
C110 0.072(3) 0.067(3) 0.075(3) 0.017(2) 0.020(2) 0.032(2)
C111 0.075(5) 0.075(5) 0.067(5) 0.009(4) 0.023(4) 0.026(4)
C112 0.064(5) 0.066(5) 0.056(4) 0.016(4) 0.013(4) 0.025(4)
C13 0.054(2) 0.042(2) 0.065(3) 0.0168(19) 0.026(2) 0.0137(18)
C14 0.060(3) 0.055(3) 0.093(4) 0.019(3) 0.033(3) 0.004(2)
C15 0.080(4) 0.057(3) 0.138(6) 0.026(4) 0.057(4) 0.002(3)
C16 0.110(5) 0.058(3) 0.150(7) 0.052(4) 0.084(5) 0.026(3)
C17 0.112(5) 0.085(4) 0.128(6) 0.073(4) 0.061(5) 0.044(4)
C18 0.074(3) 0.070(3) 0.096(4) 0.050(3) 0.036(3) 0.027(3)
C19 0.046(2) 0.049(2) 0.043(2) 0.0156(17) 0.0142(16) 0.0169(17)
C20 0.050(3) 0.067(3) 0.105(4) 0.034(3) 0.001(3) 0.013(2)
C21 0.058(3) 0.088(4) 0.131(6) 0.037(4) -0.009(3) 0.028(3)
C22 0.086(4) 0.071(3) 0.083(4) 0.026(3) 0.016(3) 0.048(3)
C23 0.083(4) 0.052(3) 0.074(3) 0.021(2) 0.022(3) 0.035(2)
C24 0.060(3) 0.049(2) 0.062(3) 0.015(2) 0.015(2) 0.019(2)
C25 0.040(2) 0.043(2) 0.049(2) 0.0175(17) 0.0090(16) 0.0093(16)
C26 0.057(3) 0.057(3) 0.054(3) 0.013(2) 0.013(2) -0.002(2)
C27 0.071(3) 0.055(3) 0.068(3) 0.003(2) 0.011(3) -0.004(2)
C28 0.055(3) 0.047(2) 0.089(4) 0.027(3) 0.005(2) 0.001(2)
C29 0.060(3) 0.064(3) 0.087(4) 0.040(3) 0.025(3) 0.006(2)
C30 0.055(3) 0.055(3) 0.063(3) 0.025(2) 0.022(2) 0.009(2)
B200 0.036(2) 0.037(2) 0.035(2) 0.0121(16) 0.0036(16) 0.0019(16)
C201 0.0375(19) 0.0391(19) 0.0390(19) 0.0188(15) 0.0048(14) 0.0037(14)
C202 0.040(2) 0.0375(19) 0.051(2) 0.0189(17) 0.0081(16) 0.0061(15)
C203 0.049(2) 0.046(2) 0.070(3) 0.026(2) 0.019(2) 0.0141(18)
C204 0.040(2) 0.067(3) 0.084(3) 0.036(3) 0.021(2) 0.014(2)
C205 0.036(2) 0.063(3) 0.062(3) 0.028(2) 0.0038(18) 0.0023(18)
C206 0.040(2) 0.049(2) 0.042(2) 0.0179(17) 0.0025(16) 0.0019(16)
C207 0.075(4) 0.059(3) 0.103(5) 0.023(3) 0.042(3) 0.028(3)
F1 0.154(6) 0.061(3) 0.150(5) 0.032(3) 0.060(4) 0.048(3)
F2 0.122(4) 0.070(3) 0.090(4) -0.008(3) 0.020(3) 0.036(3)
F3 0.076(3) 0.140(5) 0.124(5) -0.002(4) 0.055(3) 0.024(3)
F101 0.115(7) 0.093(6) 0.094(6) 0.028(5) 0.054(6) 0.030(5)
F102 0.124(7) 0.092(6) 0.131(7) 0.018(5) 0.029(6) 0.068(6)
F103 0.090(6) 0.094(7) 0.109(7) -0.014(5) 0.046(5) 0.006(6)
C208 0.044(3) 0.105(5) 0.084(4) 0.028(4) 0.003(3) -0.013(3)
F4 0.080(4) 0.109(5) 0.122(5) 0.062(4) -0.013(3) -0.042(3)
F5 0.048(3) 0.124(4) 0.118(4) 0.040(4) -0.017(3) 0.013(3)
F6 0.060(3) 0.065(4) 0.102(4) 0.009(3) -0.017(3) 0.001(3)
F104 0.091(6) 0.078(6) 0.098(6) 0.048(5) -0.038(4) -0.003(5)
F105 0.073(5) 0.071(5) 0.096(6) 0.034(4) -0.014(4) -0.030(4)
F106 0.082(6) 0.137(7) 0.149(7) 0.024(6) 0.028(6) -0.005(6)
C209 0.0300(17) 0.0398(18) 0.0362(18) 0.0117(15) 0.0043(13) 0.0031(13)
C210 0.0402(19) 0.0375(18) 0.0345(18) 0.0094(15) 0.0039(14) 0.0032(14)
C211 0.046(2) 0.0377(19) 0.043(2) 0.0151(16) 0.0043(16) 0.0016(15)
C212 0.058(2) 0.050(2) 0.041(2) 0.0209(18) 0.0093(18) 0.0037(18)
C213 0.054(2) 0.051(2) 0.039(2) 0.0132(17) 0.0124(17) 0.0086(18)
C214 0.044(2) 0.0382(19) 0.042(2) 0.0123(16) 0.0096(16) 0.0077(15)
C215 0.076(3) 0.044(2) 0.054(3) 0.020(2) 0.004(2) 0.005(2)
F7 0.073(3) 0.048(3) 0.124(6) 0.011(3) -0.004(3) -0.011(2)
F8 0.082(5) 0.049(3) 0.088(4) 0.015(2) 0.017(3) 0.024(3)
F9 0.134(6) 0.069(4) 0.077(4) 0.042(3) 0.011(4) 0.020(4)
F107 0.050(5) 0.051(4) 0.085(6) 0.032(4) 0.006(4) 0.017(3)
F108 0.121(8) 0.053(5) 0.069(5) 0.014(4) 0.011(5) 0.019(5)
F109 0.071(5) 0.056(5) 0.125(8) 0.036(5) 0.015(5) -0.007(4)
C216 0.099(4) 0.063(3) 0.044(2) 0.015(2) 0.026(3) 0.019(3)
F10 0.153(6) 0.110(5) 0.066(3) 0.015(3) 0.064(4) -0.004(4)
F11 0.111(5) 0.142(6) 0.059(3) -0.028(4) -0.006(3) 0.037(4)
F12 0.154(6) 0.088(4) 0.063(3) 0.011(3) 0.041(4) 0.060(4)
F110 0.144(7) 0.083(5) 0.053(4) -0.002(4) 0.028(5) -0.021(5)
F111 0.106(6) 0.138(7) 0.099(6) -0.007(5) 0.049(5) 0.049(5)
F112 0.139(7) 0.087(5) 0.043(4) 0.022(3) 0.019(4) 0.034(5)
C217 0.0316(18) 0.0414(19) 0.0425(19) 0.0147(16) 0.0028(14) 0.0060(14)
C218 0.0379(19) 0.045(2) 0.044(2) 0.0156(17) -0.0019(15) 0.0032(16)
C219 0.044(2) 0.056(2) 0.043(2) 0.0179(18) -0.0063(17) 0.0054(18)
C220 0.041(2) 0.062(3) 0.054(2) 0.018(2) -0.0105(18) 0.0020(19)
C221 0.036(2) 0.066(3) 0.058(3) 0.021(2) -0.0008(18) -0.0006(18)
C222 0.036(2) 0.058(2) 0.046(2) 0.0194(19) 0.0025(16) 0.0026(17)
C223 0.061(3) 0.101(4) 0.044(3) 0.025(3) -0.013(2) -0.010(3)
F13 0.119(3) 0.101(3) 0.0480(17) 0.0099(17) 0.0029(17) 0.003(2)
F14 0.134(3) 0.105(3) 0.081(2) 0.054(2) -0.021(2) 0.003(2)
F15 0.081(2) 0.224(5) 0.0571(19) 0.052(3) 0.0058(17) -0.018(3)
C224 0.044(3) 0.123(5) 0.080(4) 0.035(4) -0.002(3) -0.020(3)
F16 0.095(3) 0.179(4) 0.104(3) 0.040(3) -0.016(2) -0.082(3)
F17 0.082(3) 0.196(5) 0.224(6) 0.053(4) 0.079(3) 0.003(3)
F18 0.096(3) 0.176(4) 0.147(4) 0.101(4) -0.002(3) -0.051(3)
C225 0.0387(19) 0.044(2) 0.0353(18) 0.0149(15) 0.0018(14) 0.0045(15)
C226 0.046(2) 0.041(2) 0.0372(19) 0.0125(15) 0.0072(15) 0.0065(16)
C227 0.053(2) 0.042(2) 0.039(2) 0.0155(16) 0.0055(17) 0.0050(17)
C228 0.057(2) 0.043(2) 0.044(2) 0.0158(17) 0.0069(18) 0.0141(18)
C229 0.046(2) 0.053(2) 0.050(2) 0.0209(19) 0.0090(17) 0.0153(18)
C230 0.041(2) 0.048(2) 0.051(2) 0.0219(18) 0.0075(17) 0.0081(16)
C231 0.072(3) 0.041(2) 0.064(3) 0.017(2) 0.015(2) 0.001(2)
F19 0.068(4) 0.069(4) 0.131(6) 0.029(4) 0.022(4) -0.012(3)
F20 0.127(6) 0.098(5) 0.097(5) 0.052(4) 0.016(4) -0.021(5)
F21 0.102(5) 0.051(3) 0.107(5) -0.006(3) 0.044(4) -0.010(3)
F119 0.095(5) 0.049(3) 0.146(6) 0.046(4) 0.042(5) 0.021(3)
F120 0.102(5) 0.094(6) 0.087(5) 0.031(4) -0.025(4) -0.041(4)
F121 0.083(5) 0.057(4) 0.091(4) 0.019(3) 0.054(4) 0.001(3)
C232 0.062(3) 0.069(3) 0.091(4) 0.037(3) 0.027(3) 0.028(3)
F22 0.066(4) 0.071(4) 0.122(5) 0.038(4) 0.034(4) 0.036(3)
F23 0.117(5) 0.157(7) 0.110(5) 0.078(5) 0.065(4) 0.065(5)
F24 0.055(4) 0.136(6) 0.124(6) 0.000(5) 0.029(4) 0.016(4)
F122 0.059(4) 0.080(4) 0.144(6) 0.034(4) 0.051(4) 0.019(3)
F123 0.088(5) 0.145(6) 0.123(6) 0.072(5) 0.022(4) 0.063(5)
F124 0.091(5) 0.118(6) 0.124(5) 0.008(4) 0.068(4) 0.012(4)

loop_
_atom_type_symbol
_atom_type_description
_atom_type_scat_dispersion_real
_atom_type_scat_dispersion_imag
_atom_type_scat_source
C C 0.0033 0.0016 'International Tables Vol C Tables 4.2.6.8 and 6.1.1.4'
H H 0.0000 0.0000 'International Tables Vol C Tables 4.2.6.8 and 6.1.1.4'
B B 0.0013 0.0007 'International Tables Vol C Tables 4.2.6.8 and 6.1.1.4'
N N 0.0061 0.0033 'International Tables Vol C Tables 4.2.6.8 and 6.1.1.4'
O O 0.0106 0.0060 'International Tables Vol C Tables 4.2.6.8 and 6.1.1.4'
F F 0.0171 0.0103 'International Tables Vol C Tables 4.2.6.8 and 6.1.1.4'
P P 0.1023 0.0942 'International Tables Vol C Tables 4.2.6.8 and 6.1.1.4'
Rh Rh -1.1178 0.9187 'International Tables Vol C Tables 4.2.6.8 and 6.1.1.4'

loop_
_geom_angle_atom_site_label_1
_geom_angle_atom_site_label_2
_geom_angle_atom_site_label_3
_geom_angle
N1 Rh1 O1 89.97(12)
N1 Rh1 P1 93.56(10)
O1 Rh1 P1 83.48(7)
N1 Rh1 P2 93.98(10)
O1 Rh1 P2 83.52(7)
P1 Rh1 P2 164.95(4)
C107 P1 C13 104.34(18)
C107 P1 C7 1.3
C13 P1 C7 103.65(17)
C107 P1 C3 106.65(18)
C13 P1 C3 105.1(2)
C7 P1 C3 105.83(18)
C107 P1 Rh1 118.88(12)
C13 P1 Rh1 120.58(15)
C7 P1 Rh1 120.16(12)
C3 P1 Rh1 99.53(14)
C25 P2 C19 104.92(19)
C25 P2 C6 105.45(19)
C19 P2 C6 104.97(19)
C25 P2 Rh1 118.85(13)
C19 P2 Rh1 120.88(14)
C6 P2 Rh1 99.68(14)
C5 O1 C4 112.7(3)
C5 O1 Rh1 112.1(2)
C4 O1 Rh1 112.2(2)
C1 N1 Rh1 177.7(4)
N1 C1 C2 177.8(7)
C4 C3 P1 110.3(3)
O1 C4 C3 106.7(3)
O1 C5 C6 107.5(3)
C5 C6 P2 110.6(3)
C8 C7 C12 120.0
C8 C7 P1 121.07(19)
C12 C7 P1 118.82(18)
C7 C8 C9 120.0
C10 C9 C8 120.0
C9 C10 C11 120.0
C10 C11 C12 120.0
C11 C12 C7 120.0
C108 C107 C112 120.0
C108 C107 P1 124.52(18)
C112 C107 P1 115.48(18)
C109 C108 C107 120.0
C108 C109 C110 120.0
C109 C110 C111 120.0
C112 C111 C110 120.0
C111 C112 C107 120.0
C18 C13 C14 118.9(5)
C18 C13 P1 120.3(4)
C14 C13 P1 120.8(4)
C15 C14 C13 120.9(6)
C16 C15 C14 119.6(6)
C17 C16 C15 120.8(5)
C16 C17 C18 120.6(7)
C13 C18 C17 119.1(6)
C20 C19 C24 118.3(4)
C20 C19 P2 122.3(4)
C24 C19 P2 119.3(3)
C19 C20 C21 120.2(5)
C22 C21 C20 120.3(5)
C23 C22 C21 120.4(5)
C22 C23 C24 119.8(5)
C19 C24 C23 121.0(5)
C26 C25 C30 119.6(4)
C26 C25 P2 118.1(3)
C30 C25 P2 122.3(3)
C25 C26 C27 119.9(4)
C28 C27 C26 120.0(5)
C29 C28 C27 120.2(5)
C28 C29 C30 120.6(5)
C29 C30 C25 119.6(5)
C209 B200 C201 104.2(3)
C209 B200 C217 110.5(3)
C201 B200 C217 111.8(3)
C209 B200 C225 111.8(3)
C201 B200 C225 113.0(3)
C217 B200 C225 105.7(3)
C202 C201 C206 115.1(3)
C202 C201 B200 124.3(3)
C206 C201 B200 120.4(3)
C203 C202 C201 122.7(4)
C202 C203 C204 120.8(4)
C202 C203 C207 119.9(4)
C204 C203 C207 119.4(4)
C205 C204 C203 117.9(4)
C204 C205 C206 121.1(4)
C204 C205 C208 119.6(4)
C206 C205 C208 119.3(4)
C205 C206 C201 122.4(4)
F103 C207 F3 125.6(8)
F103 C207 F1 62.8(8)
F3 C207 F1 108.5(5)
F103 C207 F101 108.5(7)
F3 C207 F101 35.6(6)
F1 C207 F101 132.8(7)
F103 C207 F102 107.5(7)
F3 C207 F102 67.5(7)
F1 C207 F102 48.5(7)
F101 C207 F102 102.2(7)
F103 C207 F2 39.3(8)
F3 C207 F2 106.0(5)
F1 C207 F2 100.9(5)
F101 C207 F2 75.6(7)
F102 C207 F2 136.5(7)
F103 C207 C203 117.0(6)
F3 C207 C203 115.2(5)
F1 C207 C203 113.2(5)
F101 C207 C203 111.4(6)
F102 C207 C203 109.2(6)
F2 C207 C203 111.9(4)
F106 C208 F4 50.7(7)
F106 C208 F104 112.7(7)
F4 C208 F104 126.3(8)
F106 C208 F6 125.7(8)
F4 C208 F6 116.0(6)
F104 C208 F6 23.8(6)
F106 C208 F5 50.6(7)
F4 C208 F5 100.4(5)
F104 C208 F5 76.4(6)
F6 C208 F5 99.3(5)
F106 C208 F105 100.6(7)
F4 C208 F105 52.1(5)
F104 C208 F105 97.6(6)
F6 C208 F105 75.8(6)
F5 C208 F105 141.2(6)
F106 C208 C205 117.3(6)
F4 C208 C205 114.7(5)
F104 C208 C205 116.9(6)
F6 C208 C205 114.9(5)
F5 C208 C205 108.8(5)
F105 C208 C205 108.0(4)
C214 C209 C210 115.7(3)
C214 C209 B200 125.5(3)
C210 C209 B200 118.6(3)
C211 C210 C209 122.6(3)
C210 C211 C212 120.6(4)
C210 C211 C215 119.9(3)
C212 C211 C215 119.4(3)
C213 C212 C211 118.0(4)
C212 C213 C214 121.0(4)
C212 C213 C216 118.6(4)
C214 C213 C216 120.3(4)
C209 C214 C213 122.0(4)
F108 C215 F7 77.2(7)
F108 C215 F9 121.4(7)
F7 C215 F9 108.7(5)
F108 C215 F107 107.6(6)
F7 C215 F107 124.7(7)
F9 C215 F107 21.6(7)
F108 C215 F109 106.1(6)
F7 C215 F109 31.3(6)
F9 C215 F109 83.4(7)
F107 C215 F109 103.7(6)
F108 C215 F8 28.0(7)
F7 C215 F8 103.9(5)
F9 C215 F8 104.5(5)
F107 C215 F8 85.6(7)
F109 C215 F8 129.5(7)
F108 C215 C211 115.8(5)
F7 C215 C211 113.2(4)
F9 C215 C211 114.1(5)
F107 C215 C211 113.0(5)
F109 C215 C211 109.8(6)
F8 C215 C211 111.5(4)
F110 C216 F10 132.8(6)
F110 C216 F11 53.3(6)
F10 C216 F11 107.3(6)
F110 C216 F111 107.4(6)
F10 C216 F111 51.9(6)
F11 C216 F111 134.5(6)
F110 C216 F112 105.5(6)
F10 C216 F112 56.2(5)
F11 C216 F112 56.0(5)
F111 C216 F112 105.1(6)
F110 C216 F12 54.1(6)
F10 C216 F12 104.7(5)
F11 C216 F12 103.8(5)
F111 C216 F12 57.2(6)
F112 C216 F12 134.2(6)
F110 C216 C213 114.2(5)
F10 C216 C213 113.0(4)
F11 C216 C213 113.5(4)
F111 C216 C213 112.0(5)
F112 C216 C213 112.0(5)
F12 C216 C213 113.8(4)
C222 C217 C218 115.7(3)
C222 C217 B200 123.8(3)
C218 C217 B200 120.5(3)
C219 C218 C217 122.3(4)
C220 C219 C218 120.8(4)
C220 C219 C223 118.8(4)
C218 C219 C223 120.4(4)
C219 C220 C221 118.2(4)
C220 C221 C222 120.4(4)
C220 C221 C224 120.1(4)
C222 C221 C224 119.6(4)
C217 C222 C221 122.6(4)
F15 C223 F13 110.8(5)
F15 C223 F14 103.7(5)
F13 C223 F14 102.4(4)
F15 C223 C219 114.0(4)
F13 C223 C219 113.5(5)
F14 C223 C219 111.4(5)
F17 C224 F18 104.1(7)
F17 C224 F16 107.4(6)
F18 C224 F16 105.7(7)
F17 C224 C221 112.6(6)
F18 C224 C221 113.6(5)
F16 C224 C221 112.8(5)
C226 C225 C230 115.4(4)
C226 C225 B200 125.6(3)
C230 C225 B200 118.9(3)
C225 C226 C227 122.1(4)
C228 C227 C226 121.2(4)
C228 C227 C231 119.7(4)
C226 C227 C231 119.1(4)
C227 C228 C229 118.3(4)
C228 C229 C230 120.3(4)
C228 C229 C232 119.1(4)
C230 C229 C232 120.5(4)
C229 C230 C225 122.6(4)
F120 C231 F20 128.0(7)
F120 C231 F21 67.3(6)
F20 C231 F21 110.3(6)
F120 C231 F121 108.0(6)
F20 C231 F121 30.6(5)
F21 C231 F121 128.7(6)
F120 C231 F119 106.5(5)
F20 C231 F119 75.3(6)
F21 C231 F119 41.7(5)
F121 C231 F119 103.5(5)
F120 C231 F19 38.2(5)
F20 C231 F19 102.9(6)
F21 C231 F19 102.7(5)
F121 C231 F19 74.9(5)
F119 C231 F19 133.6(6)
F120 C231 C227 113.8(5)
F20 C231 C227 113.3(5)
F21 C231 C227 114.5(5)
F121 C231 C227 113.5(4)
F119 C231 C227 110.9(5)
F19 C231 C227 111.9(4)
F23 C232 F123 125.8(7)
F23 C232 F122 51.1(5)
F123 C232 F122 108.3(6)
F23 C232 F22 109.2(6)
F123 C232 F22 41.1(5)
F122 C232 F22 131.3(6)
F23 C232 F24 105.9(6)
F123 C232 F24 61.2(6)
F122 C232 F24 57.8(5)
F22 C232 F24 101.5(5)
F23 C232 F124 47.6(5)
F123 C232 F124 105.8(6)
F122 C232 F124 97.3(5)
F22 C232 F124 69.7(5)
F24 C232 F124 139.3(6)
F23 C232 C229 116.9(5)
F123 C232 C229 117.0(5)
F122 C232 C229 115.5(4)
F22 C232 C229 113.0(4)
F24 C232 C229 109.0(4)
F124 C232 C229 110.9(5)

loop_
_geom_bond_atom_site_label_1
_geom_bond_atom_site_label_2
_geom_bond_distance
Rh1 N1 2.134(4)
Rh1 O1 2.232(3)
Rh1 P1 2.2765(10)
Rh1 P2 2.2778(10)
P1 C107 1.815(2)
P1 C13 1.816(4)
P1 C7 1.818(2)
P1 C3 1.843(4)
P2 C25 1.814(4)
P2 C19 1.823(4)
P2 C6 1.849(4)
O1 C5 1.444(5)
O1 C4 1.449(5)
N1 C1 1.128(6)
C1 C2 1.478(8)
C3 C4 1.516(6)
C5 C6 1.510(6)
C7 C8 1.3900
C7 C12 1.3900
C8 C9 1.3900
C9 C10 1.3900
C10 C11 1.3900
C11 C12 1.3900
C107 C108 1.3900
C107 C112 1.3900
C108 C109 1.3899
C109 C110 1.3900
C110 C111 1.3901
C111 C112 1.3900
C13 C18 1.386(7)
C13 C14 1.393(7)
C14 C15 1.369(8)
C15 C16 1.366(11)
C16 C17 1.359(11)
C17 C18 1.393(7)
C19 C20 1.374(7)
C19 C24 1.383(6)
C20 C21 1.394(7)
C21 C22 1.360(9)
C22 C23 1.354(8)
C23 C24 1.387(6)
C25 C26 1.381(6)
C25 C30 1.390(6)
C26 C27 1.391(7)
C27 C28 1.375(8)
C28 C29 1.363(8)
C29 C30 1.386(7)
B200 C209 1.639(5)
B200 C201 1.641(6)
B200 C217 1.646(5)
B200 C225 1.652(6)
C201 C202 1.400(6)
C201 C206 1.402(5)
C202 C203 1.380(6)
C203 C204 1.388(7)
C203 C207 1.496(7)
C204 C205 1.377(7)
C205 C206 1.382(6)
C205 C208 1.488(7)
C207 F103 1.261(7)
C207 F3 1.288(6)
C207 F1 1.319(6)
C207 F101 1.330(8)
C207 F102 1.350(8)
C207 F2 1.359(6)
C208 F106 1.275(7)
C208 F4 1.285(6)
C208 F104 1.300(8)
C208 F6 1.308(7)
C208 F5 1.420(6)
C208 F105 1.452(7)
C209 C214 1.391(5)
C209 C210 1.404(5)
C210 C211 1.380(5)
C211 C212 1.388(6)
C211 C215 1.494(6)
C212 C213 1.383(6)
C213 C214 1.395(6)
C213 C216 1.493(6)
C215 F108 1.305(7)
C215 F7 1.313(6)
C215 F9 1.317(6)
C215 F107 1.332(7)
C215 F109 1.359(7)
C215 F8 1.370(6)
C216 F110 1.288(7)
C216 F10 1.303(6)
C216 F11 1.304(6)
C216 F111 1.308(7)
C216 F112 1.324(7)
C216 F12 1.327(6)
C217 C222 1.389(5)
C217 C218 1.400(6)
C218 C219 1.387(5)
C219 C220 1.382(6)
C219 C223 1.482(7)
C220 C221 1.385(7)
C221 C222 1.393(6)
C221 C224 1.495(7)
C223 F15 1.304(7)
C223 F13 1.321(6)
C223 F14 1.367(7)
C224 F17 1.279(9)
C224 F18 1.293(8)
C224 F16 1.319(7)
C225 C226 1.394(5)
C225 C230 1.395(6)
C226 C227 1.394(5)
C227 C228 1.366(6)
C227 C231 1.504(6)
C228 C229 1.383(6)
C229 C230 1.394(6)
C229 C232 1.480(6)
C231 F120 1.294(6)
C231 F20 1.299(7)
C231 F21 1.301(6)
C231 F121 1.309(6)
C231 F119 1.354(6)
C231 F19 1.366(6)
C232 F23 1.249(6)
C232 F123 1.273(6)
C232 F122 1.325(6)
C232 F22 1.330(6)
C232 F24 1.367(7)
C232 F124 1.381(7)

loop_
_platon_squeeze_void_nr
_platon_squeeze_void_average_x
_platon_squeeze_void_average_y
_platon_squeeze_void_average_z
_platon_squeeze_void_volume
_platon_squeeze_void_count_electrons
_platon_squeeze_void_content
1 0.000 0.500 0.500 182 -5 ' '
